data_4119951
loop_
_publ_author_name
'Shaofeng Liu'
'Alessandro Motta'
'Massimiliano Delferro'
'Tobin J. Marks'

_publ_contact_author_address
;
Department of Chemistry, Northwestern University, 
Evanston, Illinois 60208-3113, United States
;
_publ_contact_author_email t-marks@northwestern.edu
_publ_contact_author_name 'Tobin J. Marks'
_publ_section_title
;
 Synthesis, Characterization, and Heterobimetallic Cooperation in a
 Titanium-Chromium Catalyst for Highly Branched Polyethylenes
;
_journal_name_full 'Journal of the American Chemical Society'
_journal_page_first 8830
_journal_page_last 8833
_journal_paper_doi 10.1021/ja4039505
_journal_volume 135
_journal_year 2013
_chemical_absolute_configuration unk
_chemical_formula_moiety 'C25 H42 Cl2 N2 S2 Si Ti'
_chemical_formula_sum 'C25 H42 Cl2 N2 S2 Si Ti'
_chemical_formula_weight 581.61
_chemical_name_common {Ti--Cr}
_chemical_name_systematic 'CGCTiCl2-SNSCrCl2 '
_chemical_properties_physical 'air-sensitive, moisture-sensitive, oxygen-sensitive, paramagnetic'
_space_group_crystal_system triclinic
_space_group_IT_number 2
_space_group_name_Hall '-P 1'
_space_group_name_H-M_alt 'P -1'
_symmetry_cell_setting triclinic
_symmetry_Int_Tables_number 2
_symmetry_space_group_name_Hall '-P 1'
_symmetry_space_group_name_H-M 'P -1'
_atom_sites_solution_hydrogens geom
_atom_sites_solution_primary heavy
_audit_creation_date 2013-01-28
_audit_creation_method
;
  Olex2 1.2
  (compiled Dec  5 2012 16:17:34, GUI svn.r4385)
;
_cell_angle_alpha 105.948(5)
_cell_angle_beta 100.518(5)
_cell_angle_gamma 104.942(4)
_cell_formula_units_Z 2
_cell_length_a 8.3754(4)
_cell_length_b 13.8729(7)
_cell_length_c 15.0533(9)
_cell_measurement_reflns_used 2810
_cell_measurement_temperature 100(2)
_cell_measurement_theta_max 64.04
_cell_measurement_theta_min 3.17
_cell_volume 1563.27(16)
_computing_cell_refinement 'SAINT V7.23A (Bruker, 2005)'
_computing_data_collection 'APEX2 V2.1-4 (Bruker, 2007)'
_computing_data_reduction 'Bruker SAINT'
_computing_molecular_graphics
;
O. V. Dolomanov, L. J. Bourhis, R. J. Gildea, J. A. K. Howard and H. Puschmann,
OLEX2: a complete structure solution, refinement and analysis program.
J. Appl. Cryst. (2009). 42, 339-341.
;
_computing_publication_material
;
O. V. Dolomanov, L. J. Bourhis, R. J. Gildea, J. A. K. Howard and H. Puschmann,
OLEX2: a complete structure solution, refinement and analysis program.
J. Appl. Cryst. (2009). 42, 339-341.
;
_computing_structure_refinement
;
SHELXL, G.M. Sheldrick, Acta Cryst.
(2008). A64, 112-122
;
_computing_structure_solution
;
XS, G.M. Sheldrick, Acta Cryst.
(2008). A64, 112-122
;
_diffrn_ambient_temperature 100.01
_diffrn_detector_area_resol_mean 8
_diffrn_measured_fraction_theta_full 0.844
_diffrn_measured_fraction_theta_max 0.956
_diffrn_measurement_device_type 'Bruker Kappa APEX CCD area detector'
_diffrn_measurement_method '\w and \f scans'
_diffrn_radiation_monochromator 'Quazar optics'
_diffrn_radiation_probe x-ray
_diffrn_radiation_type CuK\a
_diffrn_radiation_wavelength 1.54178
_diffrn_reflns_av_R_equivalents 0.0726
_diffrn_reflns_av_unetI/netI 0.0885
_diffrn_reflns_Laue_measured_fraction_full 0.844
_diffrn_reflns_Laue_measured_fraction_max 0.956
_diffrn_reflns_limit_h_max 9
_diffrn_reflns_limit_h_min -9
_diffrn_reflns_limit_k_max 15
_diffrn_reflns_limit_k_min -14
_diffrn_reflns_limit_l_max 17
_diffrn_reflns_limit_l_min -17
_diffrn_reflns_number 8673
_diffrn_reflns_point_group_measured_fraction_full 0.844
_diffrn_reflns_point_group_measured_fraction_max 0.956
_diffrn_reflns_theta_full 67.679
_diffrn_reflns_theta_max 62.381
_diffrn_reflns_theta_min 3.174
_diffrn_source microsource
_diffrn_standards_number 0
_exptl_absorpt_coefficient_mu 5.618
_exptl_absorpt_correction_T_max 0.7525
_exptl_absorpt_correction_T_min 0.4428
_exptl_absorpt_correction_type multi-scan
_exptl_absorpt_process_details
;
SADABS-2008/1 (Bruker,2008) was used for absorption correction.
wR2(int) was 0.0917 before and 0.0565 after correction.
The Ratio of minimum to maximum transmission is 0.5884.
The \l/2 correction factor is 0.0015.
;
_exptl_crystal_colour red
_exptl_crystal_density_diffrn 1.236
_exptl_crystal_description needle
_exptl_crystal_F_000 616
_exptl_crystal_recrystallization_method Hexane
_exptl_crystal_size_max 0.422
_exptl_crystal_size_mid 0.047
_exptl_crystal_size_min 0.045
_refine_diff_density_max 1.964
_refine_diff_density_min -0.952
_refine_diff_density_rms 0.157
_refine_ls_extinction_method none
_refine_ls_goodness_of_fit_ref 1.266
_refine_ls_hydrogen_treatment constr
_refine_ls_matrix_type full
_refine_ls_number_parameters 338
_refine_ls_number_reflns 4761
_refine_ls_number_restraints 51
_refine_ls_restrained_S_all 1.274
_refine_ls_R_factor_all 0.1569
_refine_ls_R_factor_gt 0.1167
_refine_ls_shift/su_max 0.000
_refine_ls_shift/su_mean 0.000
_refine_ls_structure_factor_coef Fsqd
_refine_ls_weighting_details
;
 w=1/[\s^2^(Fo^2^)+(0.2000P)^2^]
 where P=(Fo^2^+2Fc^2^)/3
;
_refine_ls_weighting_scheme calc
_refine_ls_wR_factor_gt 0.3195
_refine_ls_wR_factor_ref 0.3538
_reflns_Friedel_coverage 0.000
_reflns_number_gt 3131
_reflns_number_total 4761
_reflns_threshold_expression 'I > 2\s(I)'
_cod_data_source_file ja4039505_si_002.cif
_cod_data_source_block n2398
_cod_original_cell_volume 1563.26(15)
_cod_database_code 4119951
_olex2_refinement_description
;
1. Fixed Uiso
 At 1.2 times of:
  {H18A,H18B} of C18, {H19A,H19B} of C19, {H23A,H23B} of C23, {H17A,H17B} of
  C17, {H20A,H20B} of C20, {H16A,H16B} of C16, {H24A,H24B} of C24, {H22A,H22B}
  of C22, {H20C,H20D} of C20A, {H19C,H19D} of C19A, H7 of C7, H6 of C6, H5 of
  C5, H4 of C4, H1 of C1
 At 1.5 times of:
  {H13D,H13E,H13F} of C13A, {H25A,H25B,H25C} of C25, {H21A,H21B,H21C} of C21,
  {H15D,H15E,H15F} of C15A, {H14D,H14E,H14F} of C14A, {H21D,H21E,H21F} of C21A,
  {H15A,H15B,H15C} of C15, {H14A,H14B,H14C} of C14, {H13A,H13B,H13C} of C13,
  {H11A,H11B,H11C} of C11, {H10A,H10B,H10C} of C10
2. Restrained distances
 C15A-C12 - C14-C12 - C14A-C12 - C13-C12 - C13A-C12 - C15-C12
 with sigma of 0.02
 C19-C18 - C19A-C18 - C20-C21 - C20A-C21A
 with sigma of 0.02
 S1A-C19A - S1-C19 - S1A-C20A - S1-C20
 with sigma of 0.02
3. Rigid bond restraints
 C14A, C14, C15A, C15, C13A, C13
 with sigma for 1-2 distances of 0.01 and sigma for 1-3 distances of 0.01
4. Uiso/Uaniso restraints and constraints
C14A - C14 - C15A - C15 - C13A - C13: within 1.7A with sigma of 0.01 and sigma 
for terminal atoms of 0.02
Uanis(S1) = Uanis(S1A)
Uanis(C19) = Uanis(C19A) = Uanis(C20A) = Uanis(C21A) = Uanis(C20) = Uanis(C21)
5. others
 Sof(C13)=Sof(H13A)=Sof(H13B)=Sof(H13C)=Sof(C14)=Sof(H14A)=Sof(H14B)=Sof(H14C)=
 Sof(C15)=Sof(H15A)=Sof(H15B)=Sof(H15C)=1-Sof(H13A)=1-Sof(H13A)=1-Sof(H13A)=1-
 Sof(H13A)=1-Sof(H13A)=1-Sof(H13A)=1-Sof(H13A)=1-Sof(H13A)=1-Sof(H13A)=1-
 Sof(H13A)=1-Sof(H13A)=1-Sof(H13A)
 1-Sof(S1A)=Sof(S1A)=Sof(C19)=Sof(H19A)=Sof(H19B)=Sof(C20)=Sof(H20A)=Sof(H20B)=
 Sof(C21)=Sof(H21A)=Sof(H21B)=Sof(H21C)=1-Sof(S1A)=1-Sof(S1A)=1-Sof(S1A)=1-
 Sof(S1A)=1-Sof(S1A)=1-Sof(S1A)=1-Sof(S1A)=1-Sof(S1A)=1-Sof(S1A)=1-Sof(S1A)
6.a Secondary CH2 refined with riding coordinates:
 C16(H16A,H16B), C17(H17A,H17B), C18(H18A,H18B), C19(H19A,H19B), C20(H20A,
 H20B), C19A(H19C,H19D), C20A(H20C,H20D), C22(H22A,H22B), C23(H23A,H23B),
 C24(H24A,H24B)
6.b Aromatic/amide H refined with riding coordinates:
 C1(H1), C4(H4), C5(H5), C6(H6), C7(H7)
6.c Idealised Me refined as rotating group:
 C10(H10A,H10B,H10C), C11(H11A,H11B,H11C), C13(H13A,H13B,H13C), C14(H14A,H14B,
 H14C), C15(H15A,H15B,H15C), C13A(H13D,H13E,H13F), C14A(H14D,H14E,H14F),
 C15A(H15D,H15E,H15F), C21(H21A,H21B,H21C), C21A(H21D,H21E,H21F), C25(H25A,H25B,
 H25C)
;
_shelx_estimated_absorpt_t_max 0.786
_shelx_estimated_absorpt_t_min 0.200
_shelx_space_group_comment
;
The symmetry employed for this shelxl refinement is uniquely defined
by the following loop, which should always be used as a source of
symmetry information in preference to the above space-group names.
They are only intended as comments.
;
_shelxl_version_number 2012-9

loop_
_space_group_symop_operation_xyz
'x, y, z'
'-x, -y, -z'

loop_
_atom_site_label
_atom_site_type_symbol
_atom_site_fract_x
_atom_site_fract_y
_atom_site_fract_z
_atom_site_U_iso_or_equiv
_atom_site_adp_type
_atom_site_occupancy
_atom_site_site_symmetry_order
_atom_site_calc_flag
_atom_site_refinement_flags_posn
_atom_site_refinement_flags_adp
_atom_site_refinement_flags_occupancy
_atom_site_disorder_assembly
_atom_site_disorder_group
Ti1 Ti 0.05378(18) 0.24838(12) -0.08029(11) 0.0357(5) Uani 1 1 d . . . . .
Cl1 Cl -0.1047(3) 0.30114(17) -0.18489(17) 0.0442(6) Uani 1 1 d . . . . .
Cl2 Cl -0.1218(3) 0.20933(18) 0.01361(18) 0.0483(7) Uani 1 1 d . . . . .
S1 S 0.6550(14) 0.7271(9) 0.5200(8) 0.123(3) Uani 0.501(7) 1 d D . P A -1
S1A S 0.5830(14) 0.7948(9) 0.4946(8) 0.123(3) Uani 0.499(7) 1 d D . P A -2
S2 S -0.2044(4) 0.3818(3) 0.3624(2) 0.0745(10) Uani 1 1 d . . . . .
Si1 Si 0.2973(3) 0.1424(2) -0.1252(2) 0.0463(7) Uani 1 1 d . . . . .
N1 N 0.0732(9) 0.1190(6) -0.1520(6) 0.0430(18) Uani 1 1 d . . . . .
N2 N 0.2752(13) 0.4778(9) 0.3352(7) 0.073(3) Uani 1 1 d . . . . .
C1 C 0.3016(11) 0.3012(7) 0.0423(7) 0.042(2) Uani 1 1 d . . . . .
H1 H 0.3090 0.2587 0.0818 0.050 Uiso 1 1 calc R U . . .
C2 C 0.2524(11) 0.3920(8) 0.0664(7) 0.043(2) Uani 1 1 d . . . . .
C3 C 0.2633(10) 0.4356(7) -0.0098(7) 0.038(2) Uani 1 1 d . . . . .
C4 C 0.2338(11) 0.5264(7) -0.0237(7) 0.041(2) Uani 1 1 d . . . . .
H4 H 0.1984 0.5721 0.0224 0.049 Uiso 1 1 calc R U . . .
C5 C 0.2567(11) 0.5475(8) -0.1038(7) 0.045(2) Uani 1 1 d . . . . .
H5 H 0.2393 0.6093 -0.1132 0.054 Uiso 1 1 calc R U . . .
C6 C 0.3065(12) 0.4785(8) -0.1740(8) 0.053(3) Uani 1 1 d . . . . .
H6 H 0.3197 0.4951 -0.2300 0.063 Uiso 1 1 calc R U . . .
C7 C 0.3357(10) 0.3907(8) -0.1641(7) 0.045(2) Uani 1 1 d . . . . .
H7 H 0.3675 0.3454 -0.2125 0.054 Uiso 1 1 calc R U . . .
C8 C 0.3177(10) 0.3668(7) -0.0790(6) 0.038(2) Uani 1 1 d . . . . .
C9 C 0.3388(10) 0.2803(7) -0.0470(7) 0.041(2) Uani 1 1 d . . . . .
C10 C 0.3759(14) 0.0675(9) -0.0536(10) 0.063(3) Uani 1 1 d . . . . .
H10A H 0.3390 -0.0076 -0.0932 0.094 Uiso 1 1 calc R U . . .
H10B H 0.3288 0.0747 0.0020 0.094 Uiso 1 1 calc R U . . .
H10C H 0.5016 0.0953 -0.0315 0.094 Uiso 1 1 calc R U . . .
C11 C 0.3924(14) 0.1336(9) -0.2263(10) 0.067(3) Uani 1 1 d . . . . .
H11A H 0.5178 0.1618 -0.2019 0.101 Uiso 1 1 calc R U . . .
H11B H 0.3526 0.1749 -0.2635 0.101 Uiso 1 1 calc R U . . .
H11C H 0.3575 0.0593 -0.2675 0.101 Uiso 1 1 calc R U . . .
C12 C -0.0579(12) 0.0179(8) -0.2137(8) 0.058(3) Uani 1 1 d D . . . .
C13 C -0.087(3) -0.0509(14) -0.1470(14) 0.067(5) Uani 0.616(17) 1 d D U P B 1
H13A H -0.1096 -0.0099 -0.0891 0.100 Uiso 0.616(17) 1 calc R U P B 1
H13B H 0.0153 -0.0703 -0.1289 0.100 Uiso 0.616(17) 1 calc R U P B 1
H13C H -0.1861 -0.1154 -0.1816 0.100 Uiso 0.616(17) 1 calc R U P B 1
C14 C -0.011(3) -0.0453(16) -0.2982(15) 0.075(6) Uani 0.616(17) 1 d D U P B 1
H14A H 0.0924 -0.0615 -0.2751 0.113 Uiso 0.616(17) 1 calc R U P B 1
H14B H 0.0098 -0.0038 -0.3406 0.113 Uiso 0.616(17) 1 calc R U P B 1
H14C H -0.1063 -0.1115 -0.3338 0.113 Uiso 0.616(17) 1 calc R U P B 1
C15 C -0.236(3) 0.024(3) -0.2486(19) 0.067(9) Uani 0.616(17) 1 d D U P B 1
H15A H -0.2365 0.0575 -0.2982 0.101 Uiso 0.616(17) 1 calc R U P B 1
H15B H -0.2665 0.0665 -0.1947 0.101 Uiso 0.616(17) 1 calc R U P B 1
H15C H -0.3199 -0.0475 -0.2756 0.101 Uiso 0.616(17) 1 calc R U P B 1
C13A C -0.234(3) 0.028(5) -0.209(3) 0.065(11) Uani 0.384(17) 1 d D U P B 2
H13D H -0.2336 0.0993 -0.2069 0.097 Uiso 0.384(17) 1 calc R U P B 2
H13E H -0.2589 0.0160 -0.1510 0.097 Uiso 0.384(17) 1 calc R U P B 2
H13F H -0.3221 -0.0248 -0.2658 0.097 Uiso 0.384(17) 1 calc R U P B 2
C14A C -0.005(4) -0.0807(16) -0.223(3) 0.073(7) Uani 0.384(17) 1 d D U P B 2
H14D H -0.0122 -0.1017 -0.1665 0.109 Uiso 0.384(17) 1 calc R U P B 2
H14E H 0.1139 -0.0653 -0.2278 0.109 Uiso 0.384(17) 1 calc R U P B 2
H14F H -0.0811 -0.1386 -0.2809 0.109 Uiso 0.384(17) 1 calc R U P B 2
C15A C -0.059(4) 0.032(3) -0.3136(15) 0.082(9) Uani 0.384(17) 1 d D U P B 2
H15D H 0.0509 0.0321 -0.3269 0.124 Uiso 0.384(17) 1 calc R U P B 2
H15E H -0.0779 0.0989 -0.3126 0.124 Uiso 0.384(17) 1 calc R U P B 2
H15F H -0.1522 -0.0271 -0.3637 0.124 Uiso 0.384(17) 1 calc R U P B 2
C16 C 0.2115(12) 0.4450(8) 0.1572(7) 0.045(2) Uani 1 1 d . . . . .
H16A H 0.0854 0.4283 0.1441 0.054 Uiso 1 1 calc R U . . .
H16B H 0.2631 0.5228 0.1752 0.054 Uiso 1 1 calc R U . . .
C17 C 0.2750(15) 0.4127(10) 0.2413(7) 0.058(3) Uani 1 1 d . . . . .
H17A H 0.2031 0.3389 0.2290 0.070 Uiso 1 1 calc R U . . .
H17B H 0.3938 0.4123 0.2437 0.070 Uiso 1 1 calc R U . . .
C18 C 0.4006(19) 0.5826(13) 0.3658(10) 0.104(6) Uani 1 1 d D . . . .
H18A H 0.3429 0.6371 0.3723 0.125 Uiso 1 1 calc R U . A -1
H18B H 0.4673 0.5878 0.3184 0.125 Uiso 1 1 calc R U . A -1
C19 C 0.525(4) 0.5996(19) 0.4683(16) 0.091(4) Uani 0.499(7) 1 d D . P A -1
H19A H 0.5962 0.5524 0.4590 0.109 Uiso 0.499(7) 1 calc R U P A -1
H19B H 0.4553 0.5807 0.5110 0.109 Uiso 0.499(7) 1 calc R U P A -1
C20 C 0.746(3) 0.746(2) 0.4386(16) 0.091(4) Uani 0.499(7) 1 d D . P A -1
H20A H 0.7820 0.8222 0.4479 0.109 Uiso 0.499(7) 1 calc R U P A -1
H20B H 0.6601 0.7083 0.3754 0.109 Uiso 0.499(7) 1 calc R U P A -1
C21 C 0.912(4) 0.707(2) 0.4347(19) 0.091(4) Uani 0.499(7) 1 d D . P A -1
H21A H 1.0174 0.7670 0.4698 0.136 Uiso 0.499(7) 1 calc R U P A -1
H21B H 0.9134 0.6780 0.3676 0.136 Uiso 0.499(7) 1 calc R U P A -1
H21C H 0.9068 0.6515 0.4642 0.136 Uiso 0.499(7) 1 calc R U P A -1
C19A C 0.456(4) 0.6701(17) 0.4702(15) 0.091(4) Uani 0.501(7) 1 d D . P A -2
H19C H 0.5141 0.6415 0.5153 0.109 Uiso 0.501(7) 1 calc R U P A -2
H19D H 0.3493 0.6748 0.4872 0.109 Uiso 0.501(7) 1 calc R U P A -2
C20A C 0.437(4) 0.8519(19) 0.4593(19) 0.091(4) Uani 0.501(7) 1 d D . P A -2
H20C H 0.3862 0.8184 0.3890 0.109 Uiso 0.501(7) 1 calc R U P A -2
H20D H 0.3435 0.8372 0.4904 0.109 Uiso 0.501(7) 1 calc R U P A -2
C21A C 0.515(6) 0.978(2) 0.484(2) 0.091(4) Uani 0.501(7) 1 d D . P A -2
H21D H 0.4661 0.9973 0.4307 0.136 Uiso 0.501(7) 1 calc R U P A -2
H21E H 0.6404 0.9981 0.4960 0.136 Uiso 0.501(7) 1 calc R U P A -2
H21F H 0.4875 1.0142 0.5422 0.136 Uiso 0.501(7) 1 calc R U P A -2
C22 C 0.1059(17) 0.4769(12) 0.3412(9) 0.078(4) Uani 1 1 d . . . . .
H22A H 0.0582 0.5066 0.2938 0.093 Uiso 1 1 calc R U . . .
H22B H 0.1143 0.5238 0.4059 0.093 Uiso 1 1 calc R U . . .
C23 C -0.0157(16) 0.3693(10) 0.3233(10) 0.073(4) Uani 1 1 d . . . . .
H23A H 0.0415 0.3316 0.3589 0.088 Uiso 1 1 calc R U . . .
H23B H -0.0503 0.3274 0.2540 0.088 Uiso 1 1 calc R U . . .
C24 C -0.3417(18) 0.2407(13) 0.3106(10) 0.090(5) Uani 1 1 d . . . . .
H24A H -0.2763 0.1969 0.3314 0.108 Uiso 1 1 calc R U . . .
H24B H -0.4431 0.2317 0.3364 0.108 Uiso 1 1 calc R U . . .
C25 C -0.3992(17) 0.2026(12) 0.2077(10) 0.080(4) Uani 1 1 d . . . . .
H25A H -0.4474 0.2522 0.1861 0.120 Uiso 1 1 calc R U . . .
H25B H -0.4876 0.1327 0.1854 0.120 Uiso 1 1 calc R U . . .
H25C H -0.3020 0.1968 0.1814 0.120 Uiso 1 1 calc R U . . .

loop_
_atom_site_aniso_label
_atom_site_aniso_U_11
_atom_site_aniso_U_22
_atom_site_aniso_U_33
_atom_site_aniso_U_23
_atom_site_aniso_U_13
_atom_site_aniso_U_12
Ti1 0.0246(8) 0.0326(9) 0.0546(10) 0.0163(7) 0.0123(6) 0.0143(6)
Cl1 0.0326(11) 0.0418(13) 0.0619(13) 0.0217(10) 0.0087(9) 0.0167(9)
Cl2 0.0367(11) 0.0469(13) 0.0726(15) 0.0265(11) 0.0254(10) 0.0182(9)
S1 0.099(5) 0.114(6) 0.124(5) 0.010(4) 0.019(4) 0.023(4)
S1A 0.099(5) 0.114(6) 0.124(5) 0.010(4) 0.019(4) 0.023(4)
S2 0.079(2) 0.0656(19) 0.0723(18) 0.0175(15) 0.0356(16) 0.0076(15)
Si1 0.0301(12) 0.0400(14) 0.0710(17) 0.0152(12) 0.0129(11) 0.0194(10)
N1 0.033(4) 0.043(4) 0.061(5) 0.020(4) 0.015(3) 0.021(3)
N2 0.061(6) 0.095(8) 0.062(6) 0.033(6) 0.014(5) 0.020(5)
C1 0.039(5) 0.033(5) 0.056(5) 0.020(4) 0.008(4) 0.016(4)
C2 0.030(4) 0.047(6) 0.050(5) 0.013(4) 0.008(4) 0.016(4)
C3 0.026(4) 0.034(5) 0.057(5) 0.016(4) 0.011(4) 0.011(3)
C4 0.030(4) 0.036(5) 0.057(5) 0.014(4) 0.009(4) 0.015(4)
C5 0.028(4) 0.038(5) 0.073(6) 0.020(5) 0.016(4) 0.012(4)
C6 0.035(5) 0.051(6) 0.075(7) 0.033(5) 0.016(5) 0.007(4)
C7 0.025(4) 0.043(5) 0.072(6) 0.020(5) 0.021(4) 0.013(4)
C8 0.018(4) 0.038(5) 0.054(5) 0.013(4) 0.005(3) 0.009(3)
C9 0.023(4) 0.043(5) 0.068(6) 0.026(4) 0.015(4) 0.020(4)
C10 0.039(5) 0.046(6) 0.101(9) 0.018(6) 0.007(5) 0.026(5)
C11 0.047(6) 0.046(6) 0.106(9) 0.004(6) 0.035(6) 0.022(5)
C12 0.038(5) 0.040(6) 0.087(8) 0.005(5) 0.008(5) 0.023(4)
C13 0.066(11) 0.039(9) 0.087(12) 0.021(8) 0.006(9) 0.014(8)
C14 0.060(10) 0.045(10) 0.095(12) -0.010(9) 0.013(9) 0.017(8)
C15 0.038(8) 0.064(11) 0.08(2) -0.012(18) 0.013(11) 0.018(8)
C13A 0.025(10) 0.069(15) 0.06(2) -0.02(2) 0.017(13) -0.014(10)
C14A 0.069(13) 0.030(11) 0.089(14) 0.001(11) -0.005(12) 0.006(10)
C15A 0.060(15) 0.053(15) 0.092(17) -0.011(14) -0.019(14) 0.014(12)
C16 0.038(5) 0.040(5) 0.048(5) 0.004(4) 0.007(4) 0.013(4)
C17 0.054(6) 0.070(7) 0.058(6) 0.028(5) 0.018(5) 0.024(5)
C18 0.069(9) 0.102(12) 0.089(10) -0.001(9) 0.016(7) -0.020(8)
C19 0.113(10) 0.084(9) 0.055(6) 0.013(6) 0.004(6) 0.025(7)
C20 0.113(10) 0.084(9) 0.055(6) 0.013(6) 0.004(6) 0.025(7)
C21 0.113(10) 0.084(9) 0.055(6) 0.013(6) 0.004(6) 0.025(7)
C19A 0.113(10) 0.084(9) 0.055(6) 0.013(6) 0.004(6) 0.025(7)
C20A 0.113(10) 0.084(9) 0.055(6) 0.013(6) 0.004(6) 0.025(7)
C21A 0.113(10) 0.084(9) 0.055(6) 0.013(6) 0.004(6) 0.025(7)
C22 0.074(8) 0.095(10) 0.064(7) 0.029(7) 0.031(6) 0.015(7)
C23 0.063(7) 0.067(8) 0.090(8) 0.020(7) 0.037(6) 0.016(6)
C24 0.060(8) 0.100(11) 0.091(10) 0.026(8) 0.027(7) -0.001(7)
C25 0.054(7) 0.091(10) 0.094(10) 0.035(8) 0.018(6) 0.020(7)

loop_
_atom_type_symbol
_atom_type_description
_atom_type_scat_dispersion_real
_atom_type_scat_dispersion_imag
_atom_type_scat_source
C C 0.0181 0.0091 'International Tables Vol C Tables 4.2.6.8 and 6.1.1.4'
H H 0.0000 0.0000 'International Tables Vol C Tables 4.2.6.8 and 6.1.1.4'
Cl Cl 0.3639 0.7018 'International Tables Vol C Tables 4.2.6.8 and 6.1.1.4'
N N 0.0311 0.0180 'International Tables Vol C Tables 4.2.6.8 and 6.1.1.4'
S S 0.3331 0.5567 'International Tables Vol C Tables 4.2.6.8 and 6.1.1.4'
Si Si 0.2541 0.3302 'International Tables Vol C Tables 4.2.6.8 and 6.1.1.4'
Ti Ti 0.2191 1.8069 'International Tables Vol C Tables 4.2.6.8 and 6.1.1.4'

loop_
_geom_angle_atom_site_label_1
_geom_angle_atom_site_label_2
_geom_angle_atom_site_label_3
_geom_angle
Cl1 Ti1 Cl2 103.12(10)
Cl1 Ti1 Si1 124.36(10)
Cl1 Ti1 C1 144.7(2)
Cl1 Ti1 C2 115.6(2)
Cl1 Ti1 C3 88.7(2)
Cl1 Ti1 C8 92.9(2)
Cl2 Ti1 Si1 123.90(10)
Cl2 Ti1 C1 93.5(3)
Cl2 Ti1 C2 86.9(2)
Cl2 Ti1 C3 113.2(2)
Cl2 Ti1 C8 143.6(2)
N1 Ti1 Cl1 106.9(3)
N1 Ti1 Cl2 106.8(2)
N1 Ti1 Si1 36.7(2)
N1 Ti1 C1 97.4(3)
N1 Ti1 C2 130.9(3)
N1 Ti1 C3 132.2(3)
N1 Ti1 C8 99.3(3)
N1 Ti1 C9 76.8(3)
C1 Ti1 Si1 65.4(2)
C1 Ti1 C2 33.7(3)
C1 Ti1 C3 56.1(3)
C1 Ti1 C8 57.7(3)
C2 Ti1 Si1 96.4(2)
C2 Ti1 C3 33.4(3)
C3 Ti1 Si1 97.3(2)
C8 Ti1 Si1 67.4(2)
C8 Ti1 C2 56.7(3)
C8 Ti1 C3 33.8(3)
C9 Ti1 Cl1 126.5(3)
C9 Ti1 Cl2 127.4(3)
C9 Ti1 Si1 40.1(2)
C9 Ti1 C1 35.9(3)
C9 Ti1 C2 58.7(3)
C9 Ti1 C3 58.6(3)
C9 Ti1 C8 36.3(3)
C20 S1 C19 102.4(16)
C19A S1A C20A 101.4(16)
C23 S2 C24 98.9(7)
N1 Si1 Ti1 39.6(3)
N1 Si1 C9 90.8(4)
N1 Si1 C10 115.1(5)
N1 Si1 C11 116.5(5)
C9 Si1 Ti1 51.3(3)
C10 Si1 Ti1 122.7(4)
C10 Si1 C9 110.0(5)
C11 Si1 Ti1 127.7(4)
C11 Si1 C9 113.7(5)
C11 Si1 C10 109.5(6)
Si1 N1 Ti1 103.8(4)
C12 N1 Ti1 131.3(6)
C12 N1 Si1 124.9(6)
C18 N2 C17 111.5(10)
C22 N2 C17 112.3(10)
C22 N2 C18 114.6(13)
Ti1 C1 H1 118.0
C2 C1 Ti1 79.9(5)
C2 C1 H1 123.9
C2 C1 C9 112.1(8)
C9 C1 Ti1 69.6(5)
C9 C1 H1 123.9
C1 C2 Ti1 66.4(5)
C1 C2 C3 106.9(8)
C1 C2 C16 129.1(9)
C3 C2 Ti1 75.3(5)
C3 C2 C16 123.7(9)
C16 C2 Ti1 128.0(6)
C2 C3 Ti1 71.3(5)
C4 C3 Ti1 126.3(6)
C4 C3 C2 132.6(9)
C4 C3 C8 120.6(8)
C8 C3 Ti1 67.5(4)
C8 C3 C2 106.8(8)
C3 C4 H4 120.6
C5 C4 C3 118.9(9)
C5 C4 H4 120.6
C4 C5 H5 119.5
C4 C5 C6 121.0(10)
C6 C5 H5 119.5
C5 C6 H6 118.8
C7 C6 C5 122.3(10)
C7 C6 H6 118.8
C6 C7 H7 120.7
C6 C7 C8 118.6(9)
C8 C7 H7 120.7
C3 C8 Ti1 78.7(5)
C3 C8 C9 109.2(8)
C7 C8 Ti1 119.7(6)
C7 C8 C3 118.5(9)
C7 C8 C9 132.3(9)
C9 C8 Ti1 66.6(4)
Si1 C9 Ti1 88.7(4)
C1 C9 Ti1 74.5(5)
C1 C9 Si1 120.9(7)
C1 C9 C8 105.0(8)
C8 C9 Ti1 77.1(5)
C8 C9 Si1 126.0(7)
Si1 C10 H10A 109.5
Si1 C10 H10B 109.5
Si1 C10 H10C 109.5
H10A C10 H10B 109.5
H10A C10 H10C 109.5
H10B C10 H10C 109.5
Si1 C11 H11A 109.5
Si1 C11 H11B 109.5
Si1 C11 H11C 109.5
H11A C11 H11B 109.5
H11A C11 H11C 109.5
H11B C11 H11C 109.5
N1 C12 C13 105.6(10)
N1 C12 C14 116.0(10)
N1 C12 C15 115.2(16)
N1 C12 C13A 108(2)
N1 C12 C14A 115.9(12)
N1 C12 C15A 98.9(13)
C14 C12 C13 107.6(14)
C14 C12 C15 108.7(15)
C15 C12 C13 102.5(18)
C13A C12 C15A 98(2)
C14A C12 C13A 127(3)
C14A C12 C15A 103(2)
C12 C13 H13A 109.5
C12 C13 H13B 109.5
C12 C13 H13C 109.5
H13A C13 H13B 109.5
H13A C13 H13C 109.5
H13B C13 H13C 109.5
C12 C14 H14A 109.5
C12 C14 H14B 109.5
C12 C14 H14C 109.5
H14A C14 H14B 109.5
H14A C14 H14C 109.5
H14B C14 H14C 109.5
C12 C15 H15A 109.5
C12 C15 H15B 109.5
C12 C15 H15C 109.5
H15A C15 H15B 109.5
H15A C15 H15C 109.5
H15B C15 H15C 109.5
C12 C13A H13D 109.5
C12 C13A H13E 109.5
C12 C13A H13F 109.5
H13D C13A H13E 109.5
H13D C13A H13F 109.5
H13E C13A H13F 109.5
C12 C14A H14D 109.5
C12 C14A H14E 109.5
C12 C14A H14F 109.5
H14D C14A H14E 109.5
H14D C14A H14F 109.5
H14E C14A H14F 109.5
C12 C15A H15D 109.5
C12 C15A H15E 109.5
C12 C15A H15F 109.5
H15D C15A H15E 109.5
H15D C15A H15F 109.5
H15E C15A H15F 109.5
C2 C16 H16A 108.7
C2 C16 H16B 108.7
C2 C16 C17 114.3(9)
H16A C16 H16B 107.6
C17 C16 H16A 108.7
C17 C16 H16B 108.7
N2 C17 C16 116.7(10)
N2 C17 H17A 108.1
N2 C17 H17B 108.1
C16 C17 H17A 108.1
C16 C17 H17B 108.1
H17A C17 H17B 107.3
N2 C18 H18A 110.4
N2 C18 H18B 110.4
N2 C18 C19 106.5(14)
N2 C18 C19A 125.8(14)
H18A C18 H18B 108.6
C19 C18 H18A 110.4
C19 C18 H18B 110.4
S1 C19 H19A 109.6
S1 C19 H19B 109.6
C18 C19 S1 110.5(14)
C18 C19 H19A 109.6
C18 C19 H19B 109.6
H19A C19 H19B 108.1
S1 C20 H20A 108.2
S1 C20 H20B 108.2
S1 C20 C21 116(2)
H20A C20 H20B 107.3
C21 C20 H20A 108.2
C21 C20 H20B 108.2
C20 C21 H21A 109.5
C20 C21 H21B 109.5
C20 C21 H21C 109.5
H21A C21 H21B 109.5
H21A C21 H21C 109.5
H21B C21 H21C 109.5
S1A C19A H19C 106.8
S1A C19A H19D 106.8
C18 C19A S1A 122.2(17)
C18 C19A H19C 106.8
C18 C19A H19D 106.8
H19C C19A H19D 106.6
S1A C20A H20C 108.7
S1A C20A H20D 108.7
H20C C20A H20D 107.6
C21A C20A S1A 114(2)
C21A C20A H20C 108.7
C21A C20A H20D 108.7
C20A C21A H21D 109.5
C20A C21A H21E 109.5
C20A C21A H21F 109.5
H21D C21A H21E 109.5
H21D C21A H21F 109.5
H21E C21A H21F 109.5
N2 C22 H22A 108.7
N2 C22 H22B 108.7
N2 C22 C23 114.0(13)
H22A C22 H22B 107.6
C23 C22 H22A 108.7
C23 C22 H22B 108.7
S2 C23 H23A 109.7
S2 C23 H23B 109.7
C22 C23 S2 109.7(10)
C22 C23 H23A 109.7
C22 C23 H23B 109.7
H23A C23 H23B 108.2
S2 C24 H24A 108.9
S2 C24 H24B 108.9
H24A C24 H24B 107.7
C25 C24 S2 113.4(11)
C25 C24 H24A 108.9
C25 C24 H24B 108.9
C24 C25 H25A 109.5
C24 C25 H25B 109.5
C24 C25 H25C 109.5
H25A C25 H25B 109.5
H25A C25 H25C 109.5
H25B C25 H25C 109.5

loop_
_geom_bond_atom_site_label_1
_geom_bond_atom_site_label_2
_geom_bond_distance
Ti1 Cl1 2.269(3)
Ti1 Cl2 2.285(3)
Ti1 Si1 2.878(3)
Ti1 N1 1.888(8)
Ti1 C1 2.307(9)
Ti1 C2 2.479(9)
Ti1 C3 2.531(8)
Ti1 C8 2.384(8)
Ti1 C9 2.245(8)
S1 C19 1.69(2)
S1 C20 1.60(2)
S1A C19A 1.68(2)
S1A C20A 1.70(2)
S2 C23 1.816(13)
S2 C24 1.854(15)
Si1 N1 1.769(8)
Si1 C9 1.854(10)
Si1 C10 1.840(12)
Si1 C11 1.832(12)
N1 C12 1.467(13)
N2 C17 1.453(15)
N2 C18 1.448(18)
N2 C22 1.434(17)
C1 H1 0.9500
C1 C2 1.399(14)
C1 C9 1.405(14)
C2 C3 1.442(14)
C2 C16 1.509(13)
C3 C4 1.407(13)
C3 C8 1.434(12)
C4 H4 0.9500
C4 C5 1.350(14)
C5 H5 0.9500
C5 C6 1.421(15)
C6 H6 0.9500
C6 C7 1.344(14)
C7 H7 0.9500
C7 C8 1.431(14)
C8 C9 1.449(13)
C10 H10A 0.9800
C10 H10B 0.9800
C10 H10C 0.9800
C11 H11A 0.9800
C11 H11B 0.9800
C11 H11C 0.9800
C12 C13 1.573(14)
C12 C14 1.511(14)
C12 C15 1.522(15)
C12 C13A 1.529(16)
C12 C14A 1.525(16)
C12 C15A 1.565(17)
C13 H13A 0.9800
C13 H13B 0.9800
C13 H13C 0.9800
C14 H14A 0.9800
C14 H14B 0.9800
C14 H14C 0.9800
C15 H15A 0.9800
C15 H15B 0.9800
C15 H15C 0.9800
C13A H13D 0.9800
C13A H13E 0.9800
C13A H13F 0.9800
C14A H14D 0.9800
C14A H14E 0.9800
C14A H14F 0.9800
C15A H15D 0.9800
C15A H15E 0.9800
C15A H15F 0.9800
C16 H16A 0.9900
C16 H16B 0.9900
C16 C17 1.509(15)
C17 H17A 0.9900
C17 H17B 0.9900
C18 H18A 0.9900
C18 H18B 0.9900
C18 C19 1.62(2)
C18 C19A 1.60(2)
C19 H19A 0.9900
C19 H19B 0.9900
C20 H20A 0.9900
C20 H20B 0.9900
C20 C21 1.62(2)
C21 H21A 0.9800
C21 H21B 0.9800
C21 H21C 0.9800
C19A H19C 0.9900
C19A H19D 0.9900
C20A H20C 0.9900
C20A H20D 0.9900
C20A C21A 1.60(2)
C21A H21D 0.9800
C21A H21E 0.9800
C21A H21F 0.9800
C22 H22A 0.9900
C22 H22B 0.9900
C22 C23 1.495(18)
C23 H23A 0.9900
C23 H23B 0.9900
C24 H24A 0.9900
C24 H24B 0.9900
C24 C25 1.433(19)
C25 H25A 0.9800
C25 H25B 0.9800
C25 H25C 0.9800
